data_7210542
loop_
_publ_author_name
'Li, Yu'
'Song, Datong'

_publ_section_title
;
 Syntheses, structures and luminescent properties of decorated lanthanide
 metal-organic frameworks of (E)-4,4'-(ethene-1,2-diyl)dibenzoic acids
;
_journal_issue 6
_journal_name_full CrystEngComm
_journal_page_first 1821
_journal_page_last 1830
_journal_paper_doi 10.1039/c0ce00750a
_journal_volume 13
_journal_year 2011
_chemical_formula_sum 'C38 H57 O13 S7 Tb'
_chemical_formula_weight 1105.18
_chemical_name_systematic
;
?
;
_space_group_IT_number 15
_symmetry_cell_setting monoclinic
_symmetry_space_group_name_Hall '-C 2yc'
_symmetry_space_group_name_H-M 'C 1 2/c 1'
_atom_sites_solution_hydrogens geom
_atom_sites_solution_primary direct
_atom_sites_solution_secondary difmap
_audit_creation_method SHELXL-97
_cell_angle_alpha 90.00
_cell_angle_beta 101.6030(10)
_cell_angle_gamma 90.00
_cell_formula_units_Z 8
_cell_length_a 27.6859(5)
_cell_length_b 16.9435(4)
_cell_length_c 28.0346(6)
_cell_measurement_reflns_used 13994
_cell_measurement_temperature 120(2)
_cell_measurement_theta_max 27.00
_cell_measurement_theta_min 2.16
_cell_volume 12882.2(5)
_computing_structure_refinement 'SHELXL-97 (Sheldrick, 2008)'
_computing_structure_solution 'SHELXS-97 (Sheldrick, 2008)'
_diffrn_ambient_temperature 120(2)
_diffrn_measured_fraction_theta_full 0.996
_diffrn_measured_fraction_theta_max 0.996
_diffrn_radiation_monochromator graphite
_diffrn_radiation_source 'fine-focus sealed tube'
_diffrn_radiation_type MoK\a
_diffrn_radiation_wavelength 0.71073
_diffrn_reflns_av_R_equivalents 0.0000
_diffrn_reflns_av_sigmaI/netI 0.0562
_diffrn_reflns_limit_h_max 34
_diffrn_reflns_limit_h_min -35
_diffrn_reflns_limit_k_max 21
_diffrn_reflns_limit_k_min 0
_diffrn_reflns_limit_l_max 35
_diffrn_reflns_limit_l_min 0
_diffrn_reflns_number 13994
_diffrn_reflns_theta_full 27.00
_diffrn_reflns_theta_max 27.00
_diffrn_reflns_theta_min 2.16
_exptl_absorpt_coefficient_mu 1.367
_exptl_absorpt_correction_T_max 0.8754
_exptl_absorpt_correction_T_min 0.7909
_exptl_absorpt_correction_type multi-scan
_exptl_absorpt_process_details SADABS
_exptl_crystal_colour colorless
_exptl_crystal_density_diffrn 1.140
_exptl_crystal_density_method 'not measured'
_exptl_crystal_description block
_exptl_crystal_F_000 4528
_exptl_crystal_size_max 0.18
_exptl_crystal_size_mid 0.12
_exptl_crystal_size_min 0.10
_refine_diff_density_max 2.030
_refine_diff_density_min -1.081
_refine_diff_density_rms 0.142
_refine_ls_extinction_method none
_refine_ls_goodness_of_fit_ref 1.046
_refine_ls_hydrogen_treatment constr
_refine_ls_matrix_type full
_refine_ls_number_parameters 532
_refine_ls_number_reflns 13994
_refine_ls_number_restraints 0
_refine_ls_restrained_S_all 1.046
_refine_ls_R_factor_all 0.0790
_refine_ls_R_factor_gt 0.0547
_refine_ls_shift/su_max 0.002
_refine_ls_shift/su_mean 0.000
_refine_ls_structure_factor_coef Fsqd
_refine_ls_weighting_details 'calc w=1/[\s^2^(Fo^2^)+(0.1067P)^2^+0.0000P] where P=(Fo^2^+2Fc^2^)/3'
_refine_ls_weighting_scheme calc
_refine_ls_wR_factor_gt 0.1528
_refine_ls_wR_factor_ref 0.1671
_reflns_number_gt 9772
_reflns_number_total 13994
_reflns_threshold_expression >2sigma(I)
_cod_data_source_file c0ce00750a.txt
_cod_data_source_block 6
_cod_original_sg_symbol_H-M C2/c
_cod_database_code 7210542

loop_
_symmetry_equiv_pos_as_xyz
'x, y, z'
'-x, y, -z+1/2'
'x+1/2, y+1/2, z'
'-x+1/2, y+1/2, -z+1/2'
'-x, -y, -z'
'x, -y, z-1/2'
'-x+1/2, -y+1/2, -z'
'x+1/2, -y+1/2, z-1/2'

loop_
_atom_site_label
_atom_site_type_symbol
_atom_site_fract_x
_atom_site_fract_y
_atom_site_fract_z
_atom_site_U_iso_or_equiv
_atom_site_adp_type
_atom_site_occupancy
_atom_site_symmetry_multiplicity
_atom_site_calc_flag
_atom_site_refinement_flags
_atom_site_disorder_assembly
_atom_site_disorder_group
Tb1 Tb 0.298883(7) 0.730138(15) 0.955562(7) 0.02234(9) Uani 1 1 d . . .
O1 O 0.31397(15) 0.7731(2) 0.87641(13) 0.0404(9) Uani 1 1 d . A .
O2 O 0.37859(14) 0.7723(2) 0.93631(15) 0.0447(10) Uani 1 1 d . A .
O3 O 0.30205(12) 0.8714(2) 0.95758(12) 0.0384(9) Uani 1 1 d . A .
O4 O 0.25041(12) 0.6566(2) 0.99606(12) 0.0331(8) Uani 1 1 d . . .
O5 O 0.21974(12) 0.7610(2) 0.91616(12) 0.0393(9) Uani 1 1 d . . .
O6 O 0.33681(12) 0.7475(3) 1.03662(12) 0.0381(10) Uani 1 1 d . . .
O7 O 0.35831(13) 0.6230(2) 0.97330(16) 0.0491(11) Uani 1 1 d . . .
O8 O 0.27633(15) 0.6225(3) 0.89890(14) 0.0509(11) Uani 1 1 d . . .
O9 O 0.1844(2) 0.4374(4) 0.8220(2) 0.096(2) Uani 1 1 d . . .
O10 O 0.0082(3) 0.9951(5) 1.1515(4) 0.160(4) Uani 1 1 d . . .
O11 O 0.3954(3) 0.7335(4) 0.6500(3) 0.117(3) Uani 1 1 d . . .
O12 O 0.1860(2) 0.9913(5) 0.7668(2) 0.118(3) Uani 1 1 d . . .
O13 O 0.4615(2) 1.0193(5) 1.0516(3) 0.125(3) Uani 1 1 d . . .
C1 C 0.3597(2) 0.7810(3) 0.8921(2) 0.0392(14) Uani 1 1 d . . .
C2 C 0.3880(4) 0.7960(8) 0.8537(4) 0.0361(10) Uani 0.65 1 d P A 1
C3 C 0.3671(3) 0.7977(7) 0.8043(3) 0.0361(10) Uani 0.65 1 d P A 1
H3A H 0.3324 0.7916 0.7943 0.043 Uiso 0.65 1 calc PR A 1
C4 C 0.3949(3) 0.8079(6) 0.7698(3) 0.0361(10) Uani 0.65 1 d P A 1
H4A H 0.3796 0.8064 0.7363 0.043 Uiso 0.65 1 calc PR A 1
C5 C 0.4456(4) 0.8206(6) 0.7833(3) 0.0361(10) Uani 0.65 1 d P A 1
C6 C 0.4667(3) 0.8214(6) 0.8326(4) 0.0361(10) Uani 0.65 1 d P A 1
H6A H 0.5011 0.8305 0.8432 0.043 Uiso 0.65 1 calc PR A 1
C7 C 0.4367(3) 0.8087(6) 0.8665(3) 0.0361(10) Uani 0.65 1 d P A 1
H7A H 0.4515 0.8091 0.9002 0.043 Uiso 0.65 1 calc PR A 1
C8 C 0.4757(3) 0.8229(5) 0.7464(3) 0.0361(10) Uani 0.65 1 d P . 1
H8A H 0.4584 0.8246 0.7135 0.043 Uiso 0.65 1 calc PR . 1
C9 C 0.27206(19) 0.8917(3) 0.9824(2) 0.0329(11) Uani 1 1 d . . .
C10 C 0.2621(2) 0.9769(4) 0.9857(3) 0.0514(16) Uani 1 1 d . A .
C11 C 0.2266(3) 1.0031(4) 1.0112(4) 0.085(3) Uani 1 1 d . . .
H11B H 0.2086 0.9665 1.0265 0.102 Uiso 1 1 calc R A .
C12 C 0.2179(3) 1.0847(4) 1.0136(4) 0.093(3) Uani 1 1 d . A .
H12B H 0.1922 1.1026 1.0287 0.112 Uiso 1 1 calc R . .
C13 C 0.2452(3) 1.1381(3) 0.9951(3) 0.064(2) Uani 1 1 d . . .
C14 C 0.2801(3) 1.1110(4) 0.9700(3) 0.072(2) Uani 1 1 d . A .
H14B H 0.2987 1.1480 0.9557 0.087 Uiso 1 1 calc R . .
C15 C 0.2882(3) 1.0330(4) 0.9654(3) 0.0561(17) Uani 1 1 d . . .
H15A H 0.3123 1.0164 0.9478 0.067 Uiso 1 1 calc R A .
C16 C 0.2367(4) 1.2221(4) 1.0026(4) 0.086(3) Uani 1 1 d . . .
H16B H 0.2069 1.2349 1.0127 0.103 Uiso 1 1 calc R . .
C17 C 0.17609(18) 0.7551(3) 0.92295(18) 0.0326(12) Uani 1 1 d . . .
C18 C 0.13632(19) 0.7532(4) 0.87820(19) 0.0369(13) Uani 1 1 d . . .
C19 C 0.0874(2) 0.7456(4) 0.8831(2) 0.0467(16) Uani 1 1 d . . .
H19A H 0.0794 0.7440 0.9145 0.056 Uiso 1 1 calc R . .
C20 C 0.0505(2) 0.7405(4) 0.8415(2) 0.0531(17) Uani 1 1 d . . .
H20A H 0.0171 0.7346 0.8444 0.064 Uiso 1 1 calc R . .
C21 C 0.0621(2) 0.7442(4) 0.7954(2) 0.0531(17) Uani 1 1 d . . .
C22 C 0.1116(2) 0.7496(5) 0.7915(2) 0.0558(19) Uani 1 1 d . . .
H22A H 0.1200 0.7502 0.7603 0.067 Uiso 1 1 calc R . .
C23 C 0.1482(2) 0.7542(4) 0.83287(19) 0.0453(15) Uani 1 1 d . . .
H23A H 0.1817 0.7580 0.8300 0.054 Uiso 1 1 calc R . .
C24 C 0.0243(2) 0.7420(5) 0.7502(2) 0.060(2) Uani 1 1 d . . .
H24A H 0.0348 0.7406 0.7199 0.073 Uiso 1 1 calc R . .
C25 C 0.4454(2) 0.5912(5) 0.9582(3) 0.072(2) Uani 1 1 d . . .
H25A H 0.4420 0.6253 0.9295 0.108 Uiso 1 1 calc R . .
H25B H 0.4325 0.5386 0.9482 0.108 Uiso 1 1 calc R . .
H25C H 0.4802 0.5871 0.9740 0.108 Uiso 1 1 calc R . .
C26 C 0.4214(3) 0.5557(5) 1.0420(3) 0.089(3) Uani 1 1 d . . .
H26A H 0.4438 0.5168 1.0324 0.134 Uiso 1 1 calc R . .
H26B H 0.3898 0.5304 1.0432 0.134 Uiso 1 1 calc R . .
H26C H 0.4360 0.5770 1.0742 0.134 Uiso 1 1 calc R . .
C27 C 0.2658(3) 0.6178(5) 0.8044(2) 0.073(2) Uani 1 1 d . . .
H27A H 0.2650 0.6745 0.7972 0.110 Uiso 1 1 calc R . .
H27B H 0.2326 0.5996 0.8058 0.110 Uiso 1 1 calc R . .
H27C H 0.2778 0.5891 0.7787 0.110 Uiso 1 1 calc R . .
C28 C 0.3047(3) 0.4955(5) 0.8597(3) 0.077(2) Uani 1 1 d . . .
H28A H 0.3230 0.4749 0.8907 0.115 Uiso 1 1 calc R . .
H28B H 0.3200 0.4767 0.8331 0.115 Uiso 1 1 calc R . .
H28C H 0.2705 0.4770 0.8543 0.115 Uiso 1 1 calc R . .
C29 C 0.1479(5) 0.3999(8) 0.8993(4) 0.131(4) Uiso 1 1 d . . .
H29A H 0.1524 0.3439 0.8925 0.197 Uiso 1 1 calc R . .
H29B H 0.1186 0.4062 0.9136 0.197 Uiso 1 1 calc R . .
H29C H 0.1770 0.4194 0.9222 0.197 Uiso 1 1 calc R . .
C30 C 0.1537(4) 0.5503(6) 0.8714(5) 0.135(5) Uani 1 1 d . . .
H30A H 0.1832 0.5472 0.8974 0.203 Uiso 1 1 calc R . .
H30B H 0.1257 0.5686 0.8849 0.203 Uiso 1 1 calc R . .
H30C H 0.1596 0.5875 0.8464 0.203 Uiso 1 1 calc R . .
C31 C 0.0773(4) 0.9065(6) 1.2092(4) 0.125(4) Uani 1 1 d . . .
H31A H 0.1114 0.9106 1.2273 0.188 Uiso 1 1 calc R . .
H31B H 0.0746 0.8626 1.1861 0.188 Uiso 1 1 calc R . .
H31C H 0.0552 0.8972 1.2319 0.188 Uiso 1 1 calc R . .
C32 C 0.0673(4) 1.0475(8) 1.2301(5) 0.144(5) Uani 1 1 d . . .
H32A H 0.0994 1.0349 1.2505 0.216 Uiso 1 1 calc R . .
H32B H 0.0411 1.0324 1.2472 0.216 Uiso 1 1 calc R . .
H32C H 0.0654 1.1043 1.2234 0.216 Uiso 1 1 calc R . .
C33 C 0.4511(4) 0.6545(6) 0.6011(4) 0.114(4) Uani 1 1 d . . .
H33A H 0.4653 0.6016 0.6004 0.171 Uiso 1 1 calc R . .
H33B H 0.4768 0.6942 0.6008 0.171 Uiso 1 1 calc R . .
H33C H 0.4246 0.6616 0.5725 0.171 Uiso 1 1 calc R . .
C34 C 0.3873(4) 0.5822(6) 0.6441(4) 0.119(4) Uani 1 1 d . . .
H34A H 0.3713 0.5751 0.6720 0.178 Uiso 1 1 calc R . .
H34B H 0.4066 0.5350 0.6401 0.178 Uiso 1 1 calc R . .
H34C H 0.3622 0.5906 0.6145 0.178 Uiso 1 1 calc R . .
C35 C 0.2162(4) 0.9390(5) 0.8545(3) 0.090(3) Uani 1 1 d . . .
H35A H 0.1824 0.9310 0.8590 0.135 Uiso 1 1 calc R . .
H35B H 0.2270 0.9925 0.8648 0.135 Uiso 1 1 calc R . .
H35C H 0.2380 0.9004 0.8741 0.135 Uiso 1 1 calc R . .
C36 C 0.2783(3) 0.9608(6) 0.7935(4) 0.097(3) Uani 1 1 d . . .
H36A H 0.2820 0.9732 0.7603 0.145 Uiso 1 1 calc R . .
H36B H 0.3022 0.9201 0.8073 0.145 Uiso 1 1 calc R . .
H36C H 0.2842 1.0085 0.8136 0.145 Uiso 1 1 calc R . .
C37 C 0.4651(3) 0.8727(5) 1.0229(3) 0.089(3) Uani 1 1 d . . .
H37A H 0.4441 0.8283 1.0091 0.134 Uiso 1 1 calc R . .
H37B H 0.4827 0.8590 1.0558 0.134 Uiso 1 1 calc R . .
H37C H 0.4889 0.8841 1.0023 0.134 Uiso 1 1 calc R . .
C38 C 0.4181(3) 0.9778(6) 0.9631(3) 0.094(3) Uani 1 1 d . . .
H38A H 0.3980 1.0255 0.9555 0.141 Uiso 1 1 calc R . .
H38B H 0.4011 0.9331 0.9448 0.141 Uiso 1 1 calc R . .
H38C H 0.4501 0.9858 0.9538 0.141 Uiso 1 1 calc R . .
S1 S 0.41170(5) 0.63193(10) 0.99967(6) 0.0485(4) Uani 1 1 d . . .
S2 S 0.30573(6) 0.60024(11) 0.86102(6) 0.0561(5) Uani 1 1 d . . .
S3 S 0.14023(11) 0.45422(19) 0.84453(11) 0.1105(9) Uani 1 1 d . . .
S4 S 0.06019(15) 0.9967(2) 1.1765(2) 0.182(2) Uani 1 1 d . . .
S5 S 0.42708(12) 0.6655(2) 0.65435(12) 0.1191(10) Uani 1 1 d . . .
S6 S 0.21834(9) 0.92636(16) 0.79233(8) 0.0913(7) Uani 1 1 d . . .
S7 S 0.42730(9) 0.95825(17) 1.02582(11) 0.1010(9) Uani 1 1 d . . .
C4A C 0.4181(8) 0.8117(12) 0.7829(7) 0.041(2) Uani 0.35 1 d P A 2
H4AA H 0.4074 0.8084 0.7486 0.050 Uiso 0.35 1 calc PR A 2
C5A C 0.4659(6) 0.8282(12) 0.8033(8) 0.041(2) Uani 0.35 1 d P A 2
C6A C 0.4808(6) 0.8350(12) 0.8529(6) 0.041(2) Uani 0.35 1 d P A 2
H6AA H 0.5144 0.8462 0.8662 0.050 Uiso 0.35 1 calc PR A 2
C3A C 0.3836(6) 0.7990(14) 0.8156(7) 0.041(2) Uani 0.35 1 d P A 2
H3AA H 0.3497 0.7905 0.8023 0.050 Uiso 0.35 1 calc PR A 2
C7A C 0.4482(6) 0.8261(12) 0.8843(7) 0.041(2) Uani 0.35 1 d P A 2
H7AA H 0.4581 0.8378 0.9179 0.050 Uiso 0.35 1 calc PR A 2
C2A C 0.3999(7) 0.7992(16) 0.8650(7) 0.041(2) Uani 0.35 1 d P A 2
C8A C 0.5020(6) 0.8311(11) 0.7717(6) 0.041(2) Uani 0.35 1 d P . 2
H8AA H 0.5351 0.8335 0.7890 0.050 Uiso 0.35 1 calc PR . 2

loop_
_atom_site_aniso_label
_atom_site_aniso_U_11
_atom_site_aniso_U_22
_atom_site_aniso_U_33
_atom_site_aniso_U_23
_atom_site_aniso_U_13
_atom_site_aniso_U_12
Tb1 0.01673(13) 0.03438(16) 0.01588(13) -0.00104(10) 0.00316(8) 0.00045(10)
O1 0.041(2) 0.060(3) 0.0244(19) -0.0003(17) 0.0171(16) -0.0010(19)
O2 0.0258(19) 0.063(3) 0.049(3) 0.015(2) 0.0171(18) 0.0037(18)
O3 0.039(2) 0.040(2) 0.042(2) 0.0011(17) 0.0206(18) -0.0001(16)
O4 0.036(2) 0.0292(19) 0.037(2) 0.0013(16) 0.0153(17) -0.0003(15)
O5 0.0184(17) 0.080(3) 0.0181(18) 0.0050(17) -0.0007(14) 0.0014(17)
O6 0.0173(17) 0.081(3) 0.0152(17) 0.0009(16) 0.0014(13) -0.0020(17)
O7 0.031(2) 0.044(2) 0.073(3) 0.006(2) 0.0114(19) 0.0155(18)
O8 0.052(2) 0.063(3) 0.044(2) -0.024(2) 0.0243(19) -0.009(2)
O9 0.098(4) 0.119(5) 0.089(4) -0.066(4) 0.061(3) -0.034(4)
O10 0.095(5) 0.105(6) 0.246(10) -0.030(6) -0.046(6) 0.025(5)
O11 0.091(5) 0.087(5) 0.157(7) -0.044(4) -0.013(5) 0.036(4)
O12 0.079(4) 0.181(7) 0.094(4) 0.104(5) 0.021(3) 0.020(4)
O13 0.097(5) 0.151(7) 0.138(6) -0.066(6) 0.047(4) -0.032(5)
C1 0.044(3) 0.049(4) 0.032(3) 0.010(2) 0.023(3) 0.012(3)
C2 0.031(2) 0.051(2) 0.029(2) 0.0001(18) 0.0132(16) 0.0020(19)
C3 0.031(2) 0.051(2) 0.029(2) 0.0001(18) 0.0132(16) 0.0020(19)
C4 0.031(2) 0.051(2) 0.029(2) 0.0001(18) 0.0132(16) 0.0020(19)
C5 0.031(2) 0.051(2) 0.029(2) 0.0001(18) 0.0132(16) 0.0020(19)
C6 0.031(2) 0.051(2) 0.029(2) 0.0001(18) 0.0132(16) 0.0020(19)
C7 0.031(2) 0.051(2) 0.029(2) 0.0001(18) 0.0132(16) 0.0020(19)
C8 0.031(2) 0.051(2) 0.029(2) 0.0001(18) 0.0132(16) 0.0020(19)
C9 0.033(3) 0.027(3) 0.042(3) 0.003(2) 0.012(2) -0.001(2)
C10 0.053(4) 0.031(3) 0.073(4) 0.002(3) 0.020(3) 0.000(3)
C11 0.105(6) 0.029(4) 0.135(8) -0.007(4) 0.059(6) 0.004(4)
C12 0.100(6) 0.034(4) 0.161(9) 0.001(5) 0.063(6) 0.013(4)
C13 0.081(5) 0.016(3) 0.107(6) -0.007(3) 0.048(5) 0.013(3)
C14 0.102(6) 0.038(4) 0.083(5) 0.001(4) 0.035(5) -0.014(4)
C15 0.067(4) 0.031(3) 0.077(5) 0.005(3) 0.029(4) -0.005(3)
C16 0.107(7) 0.039(4) 0.114(8) 0.002(5) 0.029(6) -0.003(4)
C17 0.022(2) 0.055(4) 0.018(2) 0.003(2) -0.0018(19) 0.000(2)
C18 0.022(3) 0.066(4) 0.021(3) -0.003(2) 0.000(2) 0.000(2)
C19 0.026(3) 0.088(5) 0.022(3) -0.003(3) -0.005(2) 0.002(3)
C20 0.027(3) 0.088(5) 0.039(3) -0.004(3) -0.005(3) 0.002(3)
C21 0.033(3) 0.093(5) 0.027(3) 0.000(3) -0.008(2) -0.005(3)
C22 0.042(4) 0.106(6) 0.016(3) 0.001(3) -0.003(2) -0.005(3)
C23 0.028(3) 0.085(5) 0.020(3) 0.006(3) 0.000(2) -0.003(3)
C24 0.039(3) 0.108(6) 0.026(3) -0.001(3) -0.013(3) -0.004(3)
C25 0.035(3) 0.089(6) 0.093(6) -0.018(5) 0.015(4) 0.022(4)
C26 0.106(7) 0.081(6) 0.073(5) 0.026(5) 0.000(5) 0.032(5)
C27 0.069(5) 0.108(7) 0.044(4) -0.033(4) 0.016(3) -0.006(4)
C28 0.088(5) 0.079(6) 0.071(5) -0.039(4) 0.035(4) 0.017(4)
C30 0.121(8) 0.058(6) 0.255(15) -0.006(8) 0.106(10) -0.020(6)
C31 0.098(7) 0.104(8) 0.172(11) -0.060(8) 0.022(7) 0.032(6)
C32 0.091(7) 0.158(12) 0.161(11) -0.073(10) -0.025(7) 0.005(8)
C33 0.144(9) 0.096(8) 0.120(8) -0.048(7) 0.070(7) -0.034(7)
C34 0.120(8) 0.100(8) 0.147(10) -0.049(7) 0.051(7) -0.042(7)
C35 0.140(8) 0.075(6) 0.049(4) 0.021(4) 0.004(5) 0.017(6)
C36 0.084(6) 0.104(7) 0.102(7) 0.019(6) 0.016(5) 0.042(6)
C37 0.093(6) 0.090(7) 0.085(6) -0.001(5) 0.016(5) -0.017(5)
C38 0.082(6) 0.096(7) 0.095(7) -0.012(6) -0.003(5) -0.024(5)
S1 0.0391(8) 0.0519(10) 0.0537(9) 0.0019(8) 0.0073(7) 0.0180(7)
S2 0.0550(9) 0.0674(11) 0.0519(9) -0.0333(9) 0.0249(8) -0.0106(8)
S3 0.109(2) 0.126(2) 0.1020(19) -0.0416(18) 0.0340(16) -0.0281(17)
S4 0.122(3) 0.093(2) 0.306(6) -0.016(3) -0.016(3) 0.011(2)
S5 0.122(2) 0.110(2) 0.127(2) -0.0447(19) 0.0305(18) -0.0155(19)
S6 0.1065(18) 0.1042(19) 0.0604(13) 0.0330(13) 0.0099(12) -0.0077(15)
S7 0.0744(14) 0.112(2) 0.133(2) -0.0378(17) 0.0606(15) -0.0331(14)
C4A 0.027(4) 0.065(5) 0.037(5) 0.001(4) 0.017(3) -0.006(4)
C5A 0.027(4) 0.065(5) 0.037(5) 0.001(4) 0.017(3) -0.006(4)
C6A 0.027(4) 0.065(5) 0.037(5) 0.001(4) 0.017(3) -0.006(4)
C3A 0.027(4) 0.065(5) 0.037(5) 0.001(4) 0.017(3) -0.006(4)
C7A 0.027(4) 0.065(5) 0.037(5) 0.001(4) 0.017(3) -0.006(4)
C2A 0.027(4) 0.065(5) 0.037(5) 0.001(4) 0.017(3) -0.006(4)
C8A 0.027(4) 0.065(5) 0.037(5) 0.001(4) 0.017(3) -0.006(4)

loop_
_atom_type_symbol
_atom_type_description
_atom_type_scat_dispersion_real
_atom_type_scat_dispersion_imag
_atom_type_scat_source
C C 0.0033 0.0016 'International Tables Vol C Tables 4.2.6.8 and 6.1.1.4'
H H 0.0000 0.0000 'International Tables Vol C Tables 4.2.6.8 and 6.1.1.4'
O O 0.0106 0.0060 'International Tables Vol C Tables 4.2.6.8 and 6.1.1.4'
S S 0.1246 0.1234 'International Tables Vol C Tables 4.2.6.8 and 6.1.1.4'
Tb Tb -0.1723 4.1537 'International Tables Vol C Tables 4.2.6.8 and 6.1.1.4'

loop_
_geom_angle_atom_site_label_1
_geom_angle_atom_site_label_2
_geom_angle_atom_site_label_3
_geom_angle
_geom_angle_site_symmetry_1
_geom_angle_site_symmetry_3
O4 Tb1 O5 76.48(12) . .
O4 Tb1 O6 77.23(12) . .
O5 Tb1 O6 129.70(13) . .
O4 Tb1 O3 123.63(12) . .
O5 Tb1 O3 79.12(13) . .
O6 Tb1 O3 80.96(14) . .
O4 Tb1 O8 79.39(13) . .
O5 Tb1 O8 76.19(15) . .
O6 Tb1 O8 138.19(15) . .
O3 Tb1 O8 140.61(13) . .
O4 Tb1 O7 86.13(13) . .
O5 Tb1 O7 143.64(15) . .
O6 Tb1 O7 74.96(14) . .
O3 Tb1 O7 136.09(13) . .
O8 Tb1 O7 69.29(15) . .
O4 Tb1 O1 146.46(13) . .
O5 Tb1 O1 79.48(13) . .
O6 Tb1 O1 136.28(13) . .
O3 Tb1 O1 73.28(12) . .
O8 Tb1 O1 72.37(14) . .
O7 Tb1 O1 100.09(14) . .
O4 Tb1 O2 154.10(12) . .
O5 Tb1 O2 129.15(13) . .
O6 Tb1 O2 85.95(13) . .
O3 Tb1 O2 71.77(12) . .
O8 Tb1 O2 101.42(14) . .
O7 Tb1 O2 70.41(13) . .
O1 Tb1 O2 52.84(13) . .
O4 Tb1 O4 75.32(13) . 7_567
O5 Tb1 O4 64.90(12) . 7_567
O6 Tb1 O4 67.33(12) . 7_567
O3 Tb1 O4 48.31(10) . 7_567
O8 Tb1 O4 137.35(12) . 7_567
O7 Tb1 O4 140.68(12) . 7_567
O1 Tb1 O4 114.58(12) . 7_567
O2 Tb1 O4 116.19(12) . 7_567
C1 O1 Tb1 93.3(3) . .
C1 O2 Tb1 92.1(3) . .
C9 O3 Tb1 105.5(3) . .
C9 O4 Tb1 171.8(3) 7_567 .
C9 O4 Tb1 83.1(3) 7_567 7_567
Tb1 O4 Tb1 104.68(13) . 7_567
C17 O5 Tb1 139.0(3) . .
C17 O6 Tb1 136.4(3) 7_567 .
S1 O7 Tb1 125.2(2) . .
S2 O8 Tb1 123.1(2) . .
O2 C1 O1 121.5(5) . .
O2 C1 C2 124.3(6) . .
O1 C1 C2 114.1(6) . .
O2 C1 C2A 108.6(9) . .
O1 C1 C2A 129.8(8) . .
C7 C2 C3 117.2(10) . .
C7 C2 C1 119.1(8) . .
C3 C2 C1 123.7(8) . .
C4 C3 C2 121.9(9) . .
C3 C4 C5 120.6(8) . .
C6 C5 C4 118.1(8) . .
C6 C5 C8 121.5(10) . .
C4 C5 C8 120.1(8) . .
C5 C6 C7 119.1(8) . .
C2 C7 C6 123.0(8) . .
C8 C8 C5 127.1(11) 2_656 .
O3 C9 O4 123.0(5) . 7_567
O3 C9 C10 117.6(5) . .
O4 C9 C10 119.4(5) 7_567 .
C15 C10 C11 118.0(6) . .
C15 C10 C9 121.9(6) . .
C11 C10 C9 120.1(6) . .
C10 C11 C12 118.7(8) . .
C13 C12 C11 121.9(8) . .
C12 C13 C14 118.4(6) . .
C12 C13 C16 118.7(7) . .
C14 C13 C16 122.8(7) . .
C15 C14 C13 121.2(7) . .
C14 C15 C10 121.6(7) . .
C16 C16 C13 128.0(13) 7_577 .
O6 C17 O5 126.3(4) 7_567 .
O6 C17 C18 117.5(4) 7_567 .
O5 C17 C18 116.1(4) . .
C23 C18 C19 120.6(5) . .
C23 C18 C17 120.2(5) . .
C19 C18 C17 119.0(5) . .
C20 C19 C18 119.2(6) . .
C19 C20 C21 120.4(6) . .
C20 C21 C22 119.2(5) . .
C20 C21 C24 122.6(6) . .
C22 C21 C24 118.2(6) . .
C23 C22 C21 120.2(6) . .
C18 C23 C22 120.3(5) . .
C24 C24 C21 123.0(8) 2_556 .
O7 S1 C26 105.1(4) . .
O7 S1 C25 103.3(3) . .
C26 S1 C25 97.4(4) . .
O8 S2 C27 105.2(3) . .
O8 S2 C28 104.9(3) . .
C27 S2 C28 98.3(4) . .
O9 S3 C29 107.4(5) . .
O9 S3 C30 103.2(4) . .
C29 S3 C30 97.5(6) . .
O10 S4 C32 111.0(6) . .
O10 S4 C31 111.1(6) . .
C32 S4 C31 90.5(6) . .
O11 S5 C33 109.8(6) . .
O11 S5 C34 106.0(5) . .
C33 S5 C34 96.1(5) . .
O12 S6 C36 103.6(4) . .
O12 S6 C35 104.2(4) . .
C36 S6 C35 99.2(5) . .
O13 S7 C38 107.7(5) . .
O13 S7 C37 105.3(4) . .
C38 S7 C37 94.3(5) . .
C5A C4A C3A 118.0(16) . .
C4A C5A C6A 120.6(16) . .
C4A C5A C8A 118.5(18) . .
C6A C5A C8A 120.6(15) . .
C5A C6A C7A 122.1(16) . .
C2A C3A C4A 120.6(15) . .
C6A C7A C2A 118.6(17) . .
C3A C2A C7A 118.8(18) . .
C3A C2A C1 112.7(13) . .
C7A C2A C1 127.9(16) . .
C8A C8A C5A 133(2) 2_656 .

loop_
_geom_bond_atom_site_label_1
_geom_bond_atom_site_label_2
_geom_bond_distance
_geom_bond_site_symmetry_2
Tb1 O4 2.293(3) .
Tb1 O5 2.307(3) .
Tb1 O6 2.322(3) .
Tb1 O3 2.395(4) .
Tb1 O8 2.416(4) .
Tb1 O7 2.433(4) .
Tb1 O1 2.450(4) .
Tb1 O2 2.480(4) .
Tb1 C1 2.819(5) .
Tb1 O4 2.851(3) 7_567
Tb1 C9 2.973(5) .
O1 C1 1.260(7) .
O2 C1 1.254(7) .
O3 C9 1.235(6) .
O4 C9 1.254(6) 7_567
O4 Tb1 2.851(3) 7_567
O5 C17 1.265(6) .
O6 C17 1.256(6) 7_567
O7 S1 1.521(4) .
O8 S2 1.510(4) .
O9 S3 1.511(6) .
O10 S4 1.470(7) .
O11 S5 1.437(6) .
O12 S6 1.505(6) .
O13 S7 1.489(7) .
C1 C2 1.474(14) .
C1 C2A 1.50(2) .
C2 C7 1.340(13) .
C2 C3 1.390(12) .
C3 C4 1.362(12) .
C4 C5 1.394(12) .
C5 C6 1.389(12) .
C5 C8 1.453(12) .
C6 C7 1.400(12) .
C8 C8 1.322(16) 2_656
C9 O4 1.254(6) 7_567
C9 C10 1.475(8) .
C10 C15 1.383(9) .
C10 C11 1.400(10) .
C11 C12 1.406(10) .
C12 C13 1.346(10) .
C13 C14 1.384(10) .
C13 C16 1.464(10) .
C14 C15 1.351(10) .
C16 C16 1.226(16) 7_577
C17 O6 1.256(6) 7_567
C17 C18 1.494(7) .
C18 C23 1.375(8) .
C18 C19 1.394(8) .
C19 C20 1.392(8) .
C20 C21 1.395(9) .
C21 C22 1.399(9) .
C21 C24 1.472(8) .
C22 C23 1.381(8) .
C24 C24 1.346(14) 2_556
C25 S1 1.770(7) .
C26 S1 1.737(8) .
C27 S2 1.768(7) .
C28 S2 1.775(8) .
C29 S3 1.765(12) .
C30 S3 1.801(10) .
C31 S4 1.795(12) .
C32 S4 1.708(12) .
C33 S5 1.762(9) .
C34 S5 1.777(10) .
C35 S6 1.768(8) .
C36 S6 1.754(10) .
C37 S7 1.799(10) .
C38 S7 1.758(9) .
C4A C5A 1.36(2) .
C4A C3A 1.47(2) .
C5A C6A 1.37(2) .
C5A C8A 1.46(2) .
C6A C7A 1.39(2) .
C3A C2A 1.37(3) .
C7A C2A 1.41(2) .
C8A C8A 1.20(3) 2_656
